data_4064534
loop_
_publ_author_name
'S\'anchez-Barba, Luis F.'
'Garc\'es, Andr\'es'
'Fern\'andez-Baeza, Juan'
'Otero, Antonio'
'Alonso-Moreno, Carlos'
'Lara-S\'anchez, Agust\'in'
'Rodr\'iguez, Ana M.'

_publ_section_title
;
 Stereoselective Production of Poly(rac-lactide) by ROP with Highly
 Efficient Bulky Heteroscorpionate Alkylmagnesium Initiators
;
_journal_issue 10
_journal_name_full Organometallics
_journal_page_first 2775
_journal_paper_doi 10.1021/om200163t
_journal_volume 30
_journal_year 2011
_chemical_formula_moiety 'C37 H60 Mg N6'
_chemical_formula_sum 'C37 H60 Mg N6'
_chemical_formula_weight 613.22
_chemical_name_systematic
;
 ?
;
_space_group_IT_number 14
_symmetry_cell_setting monoclinic
_symmetry_space_group_name_Hall '-P 2yn'
_symmetry_space_group_name_H-M 'P 1 21/n 1'
_atom_sites_solution_hydrogens geom
_atom_sites_solution_primary direct
_atom_sites_solution_secondary difmap
_audit_creation_method SHELXL-97
_cell_angle_alpha 90.00
_cell_angle_beta 95.10(3)
_cell_angle_gamma 90.00
_cell_formula_units_Z 4
_cell_length_a 12.987(2)
_cell_length_b 17.751(3)
_cell_length_c 16.205(3)
_cell_measurement_reflns_used 676
_cell_measurement_temperature 180(2)
_cell_measurement_theta_max 17.588
_cell_measurement_theta_min 2.524
_cell_volume 3721.0(11)
_computing_cell_refinement 'Bruker SAINT'
_computing_data_collection 'Bruker APEX'
_computing_data_reduction 'Bruker SAINT, SADABS, XPREP'
_computing_molecular_graphics 'Bruker SHELXTL'
_computing_publication_material 'Bruker SHELXTL'
_computing_structure_refinement 'SHELXL-97 (Sheldrick, 1997)'
_computing_structure_solution 'SHELXS-97 (Sheldrick, 1990)'
_diffrn_ambient_temperature 180(2)
_diffrn_measured_fraction_theta_full 0.984
_diffrn_measured_fraction_theta_max 0.984
_diffrn_measurement_device_type 'CCD area detector'
_diffrn_measurement_method 'phi scans'
_diffrn_radiation_monochromator graphite
_diffrn_radiation_source 'fine-focus sealed tube'
_diffrn_radiation_type MoK\a
_diffrn_radiation_wavelength 0.71073
_diffrn_reflns_av_R_equivalents 0.1353
_diffrn_reflns_av_sigmaI/netI 0.1487
_diffrn_reflns_limit_h_max 15
_diffrn_reflns_limit_h_min -14
_diffrn_reflns_limit_k_max 19
_diffrn_reflns_limit_k_min -21
_diffrn_reflns_limit_l_max 19
_diffrn_reflns_limit_l_min -19
_diffrn_reflns_number 18361
_diffrn_reflns_theta_full 25.00
_diffrn_reflns_theta_max 25.00
_diffrn_reflns_theta_min 1.71
_exptl_absorpt_coefficient_mu 0.080
_exptl_absorpt_correction_T_max 0.9873
_exptl_absorpt_correction_T_min 0.9710
_exptl_absorpt_correction_type multi-scan
_exptl_absorpt_process_details SADABS
_exptl_crystal_colour colorless
_exptl_crystal_density_diffrn 1.095
_exptl_crystal_density_method 'not measured'
_exptl_crystal_description prism
_exptl_crystal_F_000 1344
_exptl_crystal_size_max 0.37
_exptl_crystal_size_mid 0.31
_exptl_crystal_size_min 0.16
_refine_diff_density_max 0.315
_refine_diff_density_min -0.364
_refine_diff_density_rms 0.064
_refine_ls_extinction_coef 0.0095(16)
_refine_ls_extinction_expression Fc^*^=kFc[1+0.001xFc^2^\l^3^/sin(2\q)]^-1/4^
_refine_ls_extinction_method SHELXL
_refine_ls_goodness_of_fit_ref 0.894
_refine_ls_hydrogen_treatment constr
_refine_ls_matrix_type full
_refine_ls_number_parameters 414
_refine_ls_number_reflns 6455
_refine_ls_number_restraints 0
_refine_ls_restrained_S_all 0.894
_refine_ls_R_factor_all 0.2216
_refine_ls_R_factor_gt 0.0869
_refine_ls_shift/su_max 0.000
_refine_ls_shift/su_mean 0.000
_refine_ls_structure_factor_coef Fsqd
_refine_ls_weighting_details 'calc w=1/[\s^2^(Fo^2^)+(0.0834P)^2^+0.0000P] where P=(Fo^2^+2Fc^2^)/3'
_refine_ls_weighting_scheme calc
_refine_ls_wR_factor_gt 0.1847
_refine_ls_wR_factor_ref 0.2614
_reflns_number_gt 2256
_reflns_number_total 6455
_reflns_threshold_expression >2sigma(I)
_cod_data_source_file om200163t_si_002.cif
_cod_data_source_block 4
_cod_original_cell_volume 3721.1(12)
_cod_original_sg_symbol_H-M P21/n
_cod_database_code 4064534

loop_
_symmetry_equiv_pos_as_xyz
'x, y, z'
'-x+1/2, y+1/2, -z+1/2'
'-x, -y, -z'
'x-1/2, -y-1/2, z-1/2'

loop_
_atom_site_label
_atom_site_type_symbol
_atom_site_fract_x
_atom_site_fract_y
_atom_site_fract_z
_atom_site_U_iso_or_equiv
_atom_site_adp_type
_atom_site_occupancy
_atom_site_symmetry_multiplicity
_atom_site_calc_flag
_atom_site_refinement_flags
Mg1 Mg 0.24980(13) 0.18140(10) 0.84179(10) 0.0525(6) Uani 1 1 d .
N1 N 0.0986(3) 0.2310(2) 0.8253(2) 0.0510(12) Uani 1 1 d .
N2 N 0.0558(3) 0.2347(2) 0.9001(2) 0.0488(11) Uani 1 1 d .
N3 N 0.2832(3) 0.2802(3) 0.9153(2) 0.0533(12) Uani 1 1 d .
N4 N 0.2093(3) 0.2929(2) 0.9687(2) 0.0489(11) Uani 1 1 d .
N5 N 0.2130(3) 0.1202(2) 0.9419(2) 0.0503(11) Uani 1 1 d .
N6 N 0.1531(3) 0.1482(2) 1.0801(2) 0.0545(12) Uani 1 1 d .
C1 C -0.0491(4) 0.2345(3) 0.8899(3) 0.0518(14) Uani 1 1 d .
C2 C -0.0733(4) 0.2343(3) 0.8051(3) 0.0578(15) Uani 1 1 d .
H2 H -0.1411 0.2355 0.7777 0.069 Uiso 1 1 calc R
C3 C 0.0174(4) 0.2322(3) 0.7668(3) 0.0508(14) Uani 1 1 d .
C4 C -0.1290(4) 0.2329(3) 0.9524(3) 0.0585(15) Uani 1 1 d .
C5 C -0.0907(4) 0.2166(4) 1.0430(3) 0.0727(18) Uani 1 1 d .
H5A H -0.0417 0.1745 1.0453 0.109 Uiso 1 1 calc R
H5B H -0.1496 0.2035 1.0740 0.109 Uiso 1 1 calc R
H5C H -0.0562 0.2614 1.0676 0.109 Uiso 1 1 calc R
C6 C -0.1893(4) 0.3076(3) 0.9475(3) 0.0741(18) Uani 1 1 d .
H6A H -0.1420 0.3493 0.9629 0.111 Uiso 1 1 calc R
H6B H -0.2437 0.3059 0.9857 0.111 Uiso 1 1 calc R
H6C H -0.2206 0.3152 0.8908 0.111 Uiso 1 1 calc R
C7 C -0.2062(5) 0.1694(4) 0.9266(4) 0.084(2) Uani 1 1 d .
H7A H -0.2327 0.1763 0.8686 0.127 Uiso 1 1 calc R
H7B H -0.2638 0.1709 0.9618 0.127 Uiso 1 1 calc R
H7C H -0.1712 0.1206 0.9331 0.127 Uiso 1 1 calc R
C8 C 0.0328(4) 0.2298(3) 0.6761(3) 0.0560(15) Uani 1 1 d .
C9 C -0.0641(4) 0.2616(3) 0.6257(3) 0.0694(17) Uani 1 1 d .
H9A H -0.1249 0.2322 0.6378 0.104 Uiso 1 1 calc R
H9B H -0.0551 0.2583 0.5664 0.104 Uiso 1 1 calc R
H9C H -0.0739 0.3143 0.6410 0.104 Uiso 1 1 calc R
C10 C 0.0488(5) 0.1480(3) 0.6507(3) 0.0768(19) Uani 1 1 d .
H10A H 0.1101 0.1276 0.6827 0.115 Uiso 1 1 calc R
H10B H 0.0587 0.1459 0.5914 0.115 Uiso 1 1 calc R
H10C H -0.0120 0.1182 0.6616 0.115 Uiso 1 1 calc R
C11 C 0.1245(4) 0.2793(3) 0.6565(3) 0.0635(16) Uani 1 1 d .
H11A H 0.1112 0.3316 0.6716 0.095 Uiso 1 1 calc R
H11B H 0.1334 0.2764 0.5972 0.095 Uiso 1 1 calc R
H11C H 0.1875 0.2615 0.6884 0.095 Uiso 1 1 calc R
C12 C 0.2272(4) 0.3575(3) 1.0135(3) 0.0522(14) Uani 1 1 d .
C13 C 0.3157(4) 0.3879(3) 0.9845(3) 0.0587(15) Uani 1 1 d .
H13 H 0.3484 0.4336 1.0026 0.070 Uiso 1 1 calc R
C14 C 0.3477(4) 0.3399(3) 0.9245(3) 0.0495(14) Uani 1 1 d .
C15 C 0.1634(4) 0.3889(3) 1.0791(3) 0.0603(16) Uani 1 1 d .
C16 C 0.1604(5) 0.3359(3) 1.1536(3) 0.0746(19) Uani 1 1 d .
H16A H 0.1423 0.2849 1.1340 0.112 Uiso 1 1 calc R
H16B H 0.1085 0.3538 1.1894 0.112 Uiso 1 1 calc R
H16C H 0.2285 0.3350 1.1850 0.112 Uiso 1 1 calc R
C17 C 0.0545(4) 0.4078(3) 1.0397(3) 0.0717(18) Uani 1 1 d .
H17A H 0.0592 0.4466 0.9971 0.108 Uiso 1 1 calc R
H17B H 0.0121 0.4264 1.0824 0.108 Uiso 1 1 calc R
H17C H 0.0227 0.3623 1.0142 0.108 Uiso 1 1 calc R
C18 C 0.2115(5) 0.4650(4) 1.1085(4) 0.101(2) Uani 1 1 d .
H18A H 0.2810 0.4564 1.1356 0.151 Uiso 1 1 calc R
H18B H 0.1682 0.4885 1.1478 0.151 Uiso 1 1 calc R
H18C H 0.2159 0.4983 1.0607 0.151 Uiso 1 1 calc R
C19 C 0.4370(4) 0.3491(3) 0.8724(3) 0.0565(15) Uani 1 1 d .
C20 C 0.3930(4) 0.3578(3) 0.7807(3) 0.0669(17) Uani 1 1 d .
H20A H 0.3612 0.3102 0.7611 0.100 Uiso 1 1 calc R
H20B H 0.4492 0.3707 0.7466 0.100 Uiso 1 1 calc R
H20C H 0.3409 0.3978 0.7763 0.100 Uiso 1 1 calc R
C21 C 0.5086(4) 0.2806(3) 0.8823(3) 0.0697(18) Uani 1 1 d .
H21A H 0.5387 0.2774 0.9399 0.105 Uiso 1 1 calc R
H21B H 0.5640 0.2858 0.8455 0.105 Uiso 1 1 calc R
H21C H 0.4689 0.2347 0.8681 0.105 Uiso 1 1 calc R
C22 C 0.4958(5) 0.4211(4) 0.8970(4) 0.0786(19) Uani 1 1 d .
H22A H 0.4483 0.4641 0.8917 0.118 Uiso 1 1 calc R
H22B H 0.5513 0.4285 0.8606 0.118 Uiso 1 1 calc R
H22C H 0.5256 0.4170 0.9545 0.118 Uiso 1 1 calc R
C23 C 0.1283(4) 0.2354(3) 0.9769(3) 0.0485(14) Uani 1 1 d .
H23 H 0.0873 0.2527 1.0228 0.058 Uiso 1 1 calc R
C24 C 0.1714(4) 0.1577(3) 1.0022(3) 0.0488(14) Uani 1 1 d .
C25 C 0.2429(4) 0.0408(3) 0.9539(3) 0.0547(15) Uani 1 1 d .
H25 H 0.2037 0.0190 0.9986 0.066 Uiso 1 1 calc R
C26 C 0.3595(4) 0.0350(4) 0.9805(3) 0.0746(18) Uani 1 1 d .
H26A H 0.3986 0.0571 0.9375 0.112 Uiso 1 1 calc R
H26B H 0.3787 -0.0180 0.9883 0.112 Uiso 1 1 calc R
H26C H 0.3752 0.0624 1.0326 0.112 Uiso 1 1 calc R
C27 C 0.2157(5) -0.0023(3) 0.8754(3) 0.0714(18) Uani 1 1 d .
H27A H 0.1420 0.0041 0.8581 0.107 Uiso 1 1 calc R
H27B H 0.2307 -0.0559 0.8850 0.107 Uiso 1 1 calc R
H27C H 0.2567 0.0166 0.8319 0.107 Uiso 1 1 calc R
C28 C 0.1825(4) 0.0829(3) 1.1317(3) 0.0560(15) Uani 1 1 d .
H28 H 0.2431 0.0570 1.1102 0.067 Uiso 1 1 calc R
C29 C 0.0931(5) 0.0282(3) 1.1337(3) 0.0725(18) Uani 1 1 d .
H30A H 0.0337 0.0542 1.1538 0.109 Uiso 1 1 calc R
H30B H 0.1137 -0.0138 1.1707 0.109 Uiso 1 1 calc R
H30C H 0.0743 0.0089 1.0777 0.109 Uiso 1 1 calc R
C30 C 0.2130(4) 0.1142(3) 1.2186(3) 0.0686(17) Uani 1 1 d .
H31A H 0.2782 0.1420 1.2185 0.103 Uiso 1 1 calc R
H31B H 0.2216 0.0725 1.2582 0.103 Uiso 1 1 calc R
H31C H 0.1587 0.1481 1.2347 0.103 Uiso 1 1 calc R
C31 C 0.3385(5) 0.1533(3) 0.7396(3) 0.0655(17) Uani 1 1 d .
H32A H 0.2923 0.1600 0.6882 0.079 Uiso 1 1 calc R
H32B H 0.3938 0.1915 0.7385 0.079 Uiso 1 1 calc R
C32 C 0.3879(4) 0.0789(3) 0.7341(3) 0.0566(15) Uani 1 1 d .
C33 C 0.4816(4) 0.0623(4) 0.7808(3) 0.0586(15) Uani 1 1 d .
H34 H 0.5138 0.0996 0.8164 0.070 Uiso 1 1 calc R
C34 C 0.5271(5) -0.0072(4) 0.7756(3) 0.0730(18) Uani 1 1 d .
H35 H 0.5902 -0.0167 0.8082 0.088 Uiso 1 1 calc R
C35 C 0.4862(6) -0.0617(4) 0.7267(4) 0.078(2) Uani 1 1 d .
H36 H 0.5213 -0.1084 0.7229 0.094 Uiso 1 1 calc R
C36 C 0.3920(5) -0.0499(4) 0.6813(4) 0.0744(19) Uani 1 1 d .
H37 H 0.3598 -0.0891 0.6484 0.089 Uiso 1 1 calc R
C37 C 0.3455(5) 0.0206(4) 0.6848(3) 0.0668(17) Uani 1 1 d .
H38 H 0.2821 0.0293 0.6522 0.080 Uiso 1 1 calc R

loop_
_atom_site_aniso_label
_atom_site_aniso_U_11
_atom_site_aniso_U_22
_atom_site_aniso_U_33
_atom_site_aniso_U_23
_atom_site_aniso_U_13
_atom_site_aniso_U_12
Mg1 0.0427(12) 0.0623(12) 0.0511(10) -0.0012(9) -0.0041(8) 0.0032(10)
N1 0.039(3) 0.068(3) 0.045(2) 0.002(2) -0.0047(19) 0.001(2)
N2 0.036(3) 0.066(3) 0.042(2) 0.000(2) -0.0088(18) 0.003(2)
N3 0.042(3) 0.069(3) 0.047(2) 0.001(2) -0.008(2) 0.007(3)
N4 0.039(3) 0.055(3) 0.052(2) 0.000(2) 0.000(2) 0.002(2)
N5 0.044(3) 0.051(3) 0.055(2) -0.005(2) 0.001(2) 0.004(2)
N6 0.048(3) 0.068(3) 0.046(2) 0.009(2) -0.0055(19) 0.004(2)
C1 0.038(4) 0.064(4) 0.051(3) 0.004(3) -0.007(2) 0.005(3)
C2 0.035(3) 0.077(4) 0.060(3) 0.002(3) -0.008(3) -0.001(3)
C3 0.039(3) 0.058(4) 0.053(3) -0.002(3) -0.008(2) 0.002(3)
C4 0.044(4) 0.072(4) 0.058(3) 0.005(3) -0.001(3) 0.008(3)
C5 0.045(4) 0.105(5) 0.068(4) 0.017(3) 0.001(3) 0.005(4)
C6 0.050(4) 0.092(5) 0.079(4) -0.003(4) 0.002(3) 0.014(4)
C7 0.065(5) 0.100(5) 0.091(4) -0.007(4) 0.021(3) -0.015(4)
C8 0.044(4) 0.071(4) 0.052(3) -0.005(3) -0.002(2) 0.000(3)
C9 0.062(4) 0.088(5) 0.054(3) 0.007(3) -0.019(3) 0.007(4)
C10 0.071(5) 0.086(5) 0.072(4) -0.020(4) -0.003(3) 0.008(4)
C11 0.049(4) 0.088(5) 0.053(3) 0.011(3) 0.001(3) 0.000(3)
C12 0.045(4) 0.056(4) 0.053(3) -0.003(3) -0.009(3) 0.003(3)
C13 0.049(4) 0.063(4) 0.062(3) -0.004(3) -0.011(3) 0.001(3)
C14 0.037(4) 0.059(4) 0.050(3) -0.004(3) -0.011(2) 0.001(3)
C15 0.046(4) 0.064(4) 0.070(4) -0.015(3) 0.003(3) -0.001(3)
C16 0.073(5) 0.093(5) 0.055(3) -0.006(3) -0.007(3) 0.019(4)
C17 0.058(4) 0.078(5) 0.078(4) -0.004(3) 0.001(3) 0.019(4)
C18 0.093(6) 0.094(5) 0.117(5) -0.052(5) 0.022(4) -0.007(5)
C19 0.041(4) 0.071(4) 0.057(3) 0.007(3) 0.001(3) 0.002(3)
C20 0.063(4) 0.083(5) 0.053(3) 0.006(3) -0.006(3) -0.005(3)
C21 0.044(4) 0.092(5) 0.073(4) 0.015(3) 0.002(3) 0.010(4)
C22 0.064(5) 0.090(5) 0.081(4) -0.001(4) 0.004(3) -0.020(4)
C23 0.045(3) 0.057(4) 0.042(3) 0.002(3) -0.001(2) -0.001(3)
C24 0.043(4) 0.044(4) 0.057(3) 0.005(3) -0.008(2) 0.001(3)
C25 0.048(4) 0.057(4) 0.058(3) 0.000(3) -0.004(3) -0.001(3)
C26 0.065(5) 0.083(5) 0.075(4) 0.009(3) 0.004(3) 0.020(4)
C27 0.083(5) 0.060(4) 0.071(4) -0.014(3) 0.007(3) -0.013(4)
C28 0.057(4) 0.064(4) 0.047(3) 0.007(3) 0.002(2) 0.008(3)
C29 0.069(5) 0.072(4) 0.076(4) 0.002(3) 0.006(3) -0.008(4)
C30 0.062(4) 0.090(5) 0.052(3) 0.012(3) -0.005(3) 0.003(4)
C31 0.065(4) 0.066(4) 0.066(4) 0.005(3) 0.004(3) 0.013(3)
C32 0.054(4) 0.069(4) 0.047(3) -0.003(3) 0.005(3) 0.006(3)
C33 0.046(4) 0.069(4) 0.060(3) -0.008(3) -0.002(3) -0.002(3)
C34 0.060(5) 0.091(5) 0.066(4) -0.002(4) -0.005(3) 0.012(4)
C35 0.093(6) 0.061(5) 0.083(4) 0.008(4) 0.021(4) 0.017(4)
C36 0.079(5) 0.073(5) 0.071(4) -0.015(4) 0.010(4) -0.014(4)
C37 0.051(4) 0.094(5) 0.054(3) -0.011(3) 0.000(3) 0.001(4)

loop_
_atom_type_symbol
_atom_type_description
_atom_type_scat_dispersion_real
_atom_type_scat_dispersion_imag
_atom_type_scat_source
C C 0.0033 0.0016 'International Tables Vol C Tables 4.2.6.8 and 6.1.1.4'
H H 0.0000 0.0000 'International Tables Vol C Tables 4.2.6.8 and 6.1.1.4'
N N 0.0061 0.0033 'International Tables Vol C Tables 4.2.6.8 and 6.1.1.4'
Mg Mg 0.0486 0.0363 'International Tables Vol C Tables 4.2.6.8 and 6.1.1.4'

loop_
_geom_angle_atom_site_label_1
_geom_angle_atom_site_label_2
_geom_angle_atom_site_label_3
_geom_angle
N5 Mg1 N3 92.51(17)
N5 Mg1 N1 92.33(17)
N3 Mg1 N1 82.60(17)
N5 Mg1 C31 131.6(2)
N3 Mg1 C31 121.4(2)
N1 Mg1 C31 123.0(2)
C3 N1 N2 105.4(4)
C3 N1 Mg1 137.7(4)
N2 N1 Mg1 110.3(3)
C1 N2 N1 111.8(4)
C1 N2 C23 130.7(4)
N1 N2 C23 117.4(4)
C14 N3 N4 105.3(4)
C14 N3 Mg1 142.8(3)
N4 N3 Mg1 111.6(3)
C12 N4 N3 112.3(5)
C12 N4 C23 128.3(4)
N3 N4 C23 119.2(4)
C24 N5 C25 120.0(4)
C24 N5 Mg1 117.1(3)
C25 N5 Mg1 122.5(3)
C24 N6 C28 126.2(5)
N2 C1 C2 104.9(4)
N2 C1 C4 131.2(4)
C2 C1 C4 123.8(5)
C3 C2 C1 108.7(5)
N1 C3 C2 109.1(4)
N1 C3 C8 121.5(5)
C2 C3 C8 129.4(5)
C1 C4 C5 117.4(5)
C1 C4 C6 109.0(5)
C5 C4 C6 109.4(5)
C1 C4 C7 107.5(4)
C5 C4 C7 105.6(5)
C6 C4 C7 107.5(5)
C3 C8 C10 108.8(5)
C3 C8 C11 111.1(4)
C10 C8 C11 111.2(5)
C3 C8 C9 109.5(4)
C10 C8 C9 109.2(5)
C11 C8 C9 107.1(4)
N4 C12 C13 104.7(5)
N4 C12 C15 127.3(5)
C13 C12 C15 128.1(5)
C14 C13 C12 107.9(5)
N3 C14 C13 109.8(5)
N3 C14 C19 121.7(5)
C13 C14 C19 128.4(5)
C12 C15 C16 112.4(5)
C12 C15 C17 109.3(4)
C16 C15 C17 112.0(5)
C12 C15 C18 107.9(5)
C16 C15 C18 109.4(5)
C17 C15 C18 105.7(5)
C14 C19 C22 109.8(5)
C14 C19 C21 110.2(4)
C22 C19 C21 110.7(5)
C14 C19 C20 108.2(5)
C22 C19 C20 107.5(5)
C21 C19 C20 110.3(5)
N4 C23 N2 109.3(4)
N4 C23 C24 113.5(4)
N2 C23 C24 113.9(4)
N6 C24 N5 139.3(5)
N6 C24 C23 106.2(4)
N5 C24 C23 114.5(4)
N5 C25 C27 109.8(4)
N5 C25 C26 110.0(5)
C27 C25 C26 110.8(5)
N6 C28 C29 111.0(5)
N6 C28 C30 105.8(4)
C29 C28 C30 110.4(4)
C32 C31 Mg1 121.2(4)
C37 C32 C33 115.7(6)
C37 C32 C31 123.2(5)
C33 C32 C31 121.1(6)
C34 C33 C32 120.8(6)
C35 C34 C33 122.6(6)
C34 C35 C36 119.5(6)
C35 C36 C37 118.6(6)
C32 C37 C36 122.7(6)

loop_
_geom_bond_atom_site_label_1
_geom_bond_atom_site_label_2
_geom_bond_distance
Mg1 N5 2.044(4)
Mg1 N3 2.142(5)
Mg1 N1 2.147(4)
Mg1 C31 2.158(5)
N1 C3 1.355(6)
N1 N2 1.378(5)
N2 C1 1.358(6)
N2 C23 1.493(6)
N3 C14 1.351(6)
N3 N4 1.367(5)
N4 C12 1.366(6)
N4 C23 1.481(6)
N5 C24 1.335(6)
N5 C25 1.470(6)
N6 C24 1.316(6)
N6 C28 1.460(6)
C1 C2 1.382(6)
C1 C4 1.513(7)
C2 C3 1.380(7)
C3 C8 1.502(7)
C4 C5 1.536(7)
C4 C6 1.539(7)
C4 C7 1.541(8)
C8 C10 1.528(7)
C8 C11 1.535(7)
C8 C9 1.545(7)
C12 C13 1.389(7)
C12 C15 1.511(7)
C13 C14 1.385(7)
C14 C19 1.503(7)
C15 C16 1.535(7)
C15 C17 1.536(8)
C15 C18 1.545(8)
C19 C22 1.523(8)
C19 C21 1.532(7)
C19 C20 1.552(7)
C23 C24 1.531(7)
C25 C27 1.499(7)
C25 C26 1.541(7)
C28 C29 1.516(7)
C28 C30 1.532(7)
C31 C32 1.474(7)
C32 C37 1.391(8)
C32 C33 1.405(7)
C33 C34 1.373(8)
C34 C35 1.332(8)
C35 C36 1.386(9)
C36 C37 1.394(8)
